data_4076494
loop_
_publ_author_name
'Tonks, Ian A.'
'Tofan, Daniel'
'Weintrob, Edward C.'
'Agapie, Theodor'
'Bercaw, John E.'

_publ_section_title
;
 Zirconium and Titanium Propylene Polymerization Precatalysts Supported by
 a FluxionalC2-Symmetric Bis(anilide)pyridine Ligand
;
_journal_issue 5
_journal_name_full Organometallics
_journal_page_first 1965
_journal_paper_doi 10.1021/om201262h
_journal_volume 31
_journal_year 2012
_chemical_formula_moiety 'C39 H45 N5 Zr'
_chemical_formula_sum 'C39 H45 N5 Zr'
_chemical_formula_weight 675.02
_chemical_name_systematic
;

 ?

;
_space_group_IT_number 14
_symmetry_cell_setting monoclinic
_symmetry_space_group_name_Hall '-P 2ybc'
_symmetry_space_group_name_H-M 'P 1 21/c 1'
_atom_sites_solution_hydrogens geom
_atom_sites_solution_primary direct
_atom_sites_solution_secondary difmap
_audit_creation_method SHELXL-97
_cell_angle_alpha 90.00
_cell_angle_beta 104.524(2)
_cell_angle_gamma 90.00
_cell_formula_units_Z 4
_cell_length_a 16.6663(7)
_cell_length_b 11.7383(5)
_cell_length_c 18.2430(7)
_cell_measurement_reflns_used 9934
_cell_measurement_temperature 100(2)
_cell_measurement_theta_max 33.30
_cell_measurement_theta_min 2.28
_cell_volume 3454.9(2)
_computing_cell_refinement 'Bruker SAINT-Plus v7.66A'
_computing_data_collection 'Bruker APEX2 v2009.7-0'
_computing_data_reduction 'Bruker SAINT-Plus v7.66A'
_computing_molecular_graphics 'Bruker XP v5.1'
_computing_publication_material 'Bruker XCIF 2008'
_computing_structure_refinement 'SHELXL-97 (Sheldrick, 2008)'
_computing_structure_solution 'SHELXS-97 (Sheldrick, 2008)'
_diffrn_ambient_temperature 100(2)
_diffrn_measured_fraction_theta_full 0.994
_diffrn_measured_fraction_theta_max 0.994
_diffrn_measurement_device_type 'Bruker KAPPA APEX II'
_diffrn_measurement_method '\w scans; 11 settings'
_diffrn_radiation_monochromator graphite
_diffrn_radiation_source 'fine-focus sealed tube'
_diffrn_radiation_type MoK\a
_diffrn_radiation_wavelength 0.71073
_diffrn_reflns_av_R_equivalents 0.0519
_diffrn_reflns_av_sigmaI/netI 0.0418
_diffrn_reflns_limit_h_max 25
_diffrn_reflns_limit_h_min -23
_diffrn_reflns_limit_k_max 18
_diffrn_reflns_limit_k_min -18
_diffrn_reflns_limit_l_max 27
_diffrn_reflns_limit_l_min -28
_diffrn_reflns_number 94053
_diffrn_reflns_theta_full 33.50
_diffrn_reflns_theta_max 33.50
_diffrn_reflns_theta_min 2.08
_exptl_absorpt_coefficient_mu 0.352
_exptl_absorpt_correction_T_max 0.9458
_exptl_absorpt_correction_T_min 0.9360
_exptl_absorpt_correction_type none
_exptl_crystal_colour Yellow
_exptl_crystal_density_diffrn 1.298
_exptl_crystal_density_method 'not measured'
_exptl_crystal_description Block
_exptl_crystal_F_000 1416
_exptl_crystal_size_max 0.19
_exptl_crystal_size_mid 0.17
_exptl_crystal_size_min 0.16
_refine_diff_density_max 1.201
_refine_diff_density_min -0.984
_refine_diff_density_rms 0.070
_refine_ls_extinction_method none
_refine_ls_goodness_of_fit_ref 1.774
_refine_ls_hydrogen_treatment Riding
_refine_ls_matrix_type 'Full matrix'
_refine_ls_number_parameters 416
_refine_ls_number_reflns 13473
_refine_ls_number_restraints 0
_refine_ls_restrained_S_all 1.774
_refine_ls_R_factor_all 0.0491
_refine_ls_R_factor_gt 0.0325
_refine_ls_shift/su_max 0.002
_refine_ls_shift/su_mean 0.000
_refine_ls_structure_factor_coef Fsqd
_refine_ls_weighting_details w=1/s^2^(Fo^2^)
_refine_ls_weighting_scheme sigma
_refine_ls_wR_factor_gt 0.0505
_refine_ls_wR_factor_ref 0.0515
_reflns_number_gt 10319
_reflns_number_total 13473
_reflns_threshold_expression >2sigma(I)
_cod_data_source_file om201262h_si_002.cif
_cod_data_source_block complex3
_cod_depositor_comments
;
The following automatic conversions were performed:

'_symmetry_cell_setting' value 'Monoclinic' changed to 'monoclinic'
according to /home/saulius/struct/CIF-dictionaries/cif_core.dic
dictionary named 'cif_core.dic' version 2.4.1 from
2010-06-29.

'_refine_ls_weighting_scheme' value 'Sigma' changed to
'sigma' according to
/home/saulius/struct/CIF-dictionaries/cif_core.dic dictionary named
'cif_core.dic' version 2.4.1 from 2010-06-29.

Automatic conversion script
Id: cif_fix_values 1715 2011-07-08 13:25:40Z adriana 

The following automatic conversions were performed:

'_atom_sites_solution_primary' value 'Direct methods' was changed to
'direct'.

'_atom_sites_solution_secondary' value 'Difference Fourier map' was
changed to 'difmap'.

'_atom_sites_solution_hydrogens' value 'Geometric positions' was
changed to 'geom'.

Automatic conversion script
Id: cif_fix_values 6452 2018-10-05 10:23:21Z andrius 
;
_cod_original_sg_symbol_H-M P2(1)/c
_cod_database_code 4076494

loop_
_symmetry_equiv_pos_as_xyz
'x, y, z'
'-x, y+1/2, -z+1/2'
'-x, -y, -z'
'x, -y-1/2, z-1/2'

loop_
_atom_site_label
_atom_site_type_symbol
_atom_site_fract_x
_atom_site_fract_y
_atom_site_fract_z
_atom_site_U_iso_or_equiv
_atom_site_adp_type
_atom_site_occupancy
_atom_site_symmetry_multiplicity
_atom_site_calc_flag
_atom_site_refinement_flags
Zr1 Zr 0.262440(8) 0.389573(11) 0.797694(7) 0.01111(3) Uani 1 1 d .
N1 N 0.23286(6) 0.57213(9) 0.77835(6) 0.0125(2) Uani 1 1 d .
N2 N 0.11921(6) 0.39630(9) 0.76778(5) 0.0110(2) Uani 1 1 d .
N3 N 0.22495(7) 0.21165(9) 0.78437(6) 0.0124(2) Uani 1 1 d .
N4 N 0.33172(6) 0.38563(10) 0.90619(6) 0.0153(2) Uani 1 1 d .
N5 N 0.33343(6) 0.37246(9) 0.72303(6) 0.0144(2) Uani 1 1 d .
C1 C 0.18496(7) 0.60838(11) 0.70925(7) 0.0125(2) Uani 1 1 d .
C2 C 0.20237(8) 0.70775(11) 0.67174(7) 0.0152(3) Uani 1 1 d .
H2 H 0.2439 0.7589 0.6979 0.018 Uiso 1 1 calc R
C3 C 0.16034(8) 0.73159(12) 0.59821(8) 0.0175(3) Uani 1 1 d .
H3 H 0.1747 0.7976 0.5742 0.021 Uiso 1 1 calc R
C4 C 0.09719(8) 0.66085(11) 0.55839(7) 0.0169(3) Uani 1 1 d .
H4 H 0.0716 0.6742 0.5064 0.020 Uiso 1 1 calc R
C5 C 0.07282(8) 0.57091(11) 0.59648(7) 0.0143(3) Uani 1 1 d .
H5 H 0.0274 0.5250 0.5710 0.017 Uiso 1 1 calc R
C6 C 0.11322(8) 0.54553(10) 0.67169(7) 0.0118(3) Uani 1 1 d .
C7 C 0.07269(8) 0.46544(11) 0.71372(7) 0.0124(3) Uani 1 1 d .
C8 C -0.01355(8) 0.46705(11) 0.69995(7) 0.0159(3) Uani 1 1 d .
H8 H -0.0454 0.5152 0.6617 0.019 Uiso 1 1 calc R
C9 C -0.05245(8) 0.39839(12) 0.74217(7) 0.0188(3) Uani 1 1 d .
H9 H -0.1111 0.3993 0.7334 0.023 Uiso 1 1 calc R
C10 C -0.00511(8) 0.32861(11) 0.79705(7) 0.0162(3) Uani 1 1 d .
H10 H -0.0309 0.2813 0.8267 0.019 Uiso 1 1 calc R
C11 C 0.08078(8) 0.32782(11) 0.80884(7) 0.0124(3) Uani 1 1 d .
C12 C 0.13007(8) 0.24588(11) 0.86293(7) 0.0125(3) Uani 1 1 d .
C13 C 0.10719(8) 0.22360(11) 0.93075(7) 0.0154(3) Uani 1 1 d .
H13 H 0.0695 0.2735 0.9461 0.019 Uiso 1 1 calc R
C14 C 0.13798(8) 0.13156(11) 0.97521(7) 0.0175(3) Uani 1 1 d .
H14 H 0.1241 0.1197 1.0221 0.021 Uiso 1 1 calc R
C15 C 0.19009(8) 0.05541(12) 0.95058(7) 0.0180(3) Uani 1 1 d .
H15 H 0.2084 -0.0116 0.9791 0.022 Uiso 1 1 calc R
C16 C 0.21549(8) 0.07613(11) 0.88520(7) 0.0150(3) Uani 1 1 d .
H16 H 0.2498 0.0222 0.8688 0.018 Uiso 1 1 calc R
C17 C 0.19130(8) 0.17603(11) 0.84256(7) 0.0129(3) Uani 1 1 d .
C18 C 0.27713(8) 0.65712(11) 0.82915(7) 0.0140(3) Uani 1 1 d .
C19 C 0.24005(8) 0.69725(11) 0.88551(7) 0.0154(3) Uani 1 1 d .
C20 C 0.28277(9) 0.77373(11) 0.93915(7) 0.0194(3) Uani 1 1 d .
H20 H 0.2572 0.8009 0.9768 0.023 Uiso 1 1 calc R
C21 C 0.36197(10) 0.81198(12) 0.93961(8) 0.0227(3) Uani 1 1 d .
C22 C 0.39647(9) 0.77343(12) 0.88254(8) 0.0239(3) Uani 1 1 d .
H22 H 0.4500 0.7999 0.8813 0.029 Uiso 1 1 calc R
C23 C 0.35572(9) 0.69724(12) 0.82668(8) 0.0189(3) Uani 1 1 d .
C24 C 0.15557(8) 0.65422(12) 0.88867(8) 0.0222(3) Uani 1 1 d .
H24A H 0.1596 0.5739 0.9038 0.033 Uiso 1 1 calc R
H24B H 0.1170 0.6619 0.8386 0.033 Uiso 1 1 calc R
H24C H 0.1352 0.6990 0.9256 0.033 Uiso 1 1 calc R
C25 C 0.40791(10) 0.89067(14) 1.00124(8) 0.0337(4) Uani 1 1 d .
H25A H 0.4659 0.8964 0.9990 0.050 Uiso 1 1 calc R
H25B H 0.4054 0.8604 1.0507 0.050 Uiso 1 1 calc R
H25C H 0.3823 0.9664 0.9941 0.050 Uiso 1 1 calc R
C26 C 0.39765(9) 0.66015(13) 0.76611(8) 0.0255(3) Uani 1 1 d .
H26A H 0.3664 0.5972 0.7370 0.038 Uiso 1 1 calc R
H26B H 0.4542 0.6348 0.7899 0.038 Uiso 1 1 calc R
H26C H 0.3995 0.7243 0.7322 0.038 Uiso 1 1 calc R
C27 C 0.25579(8) 0.12828(11) 0.74100(7) 0.0127(3) Uani 1 1 d .
C28 C 0.20355(8) 0.09603(11) 0.67099(7) 0.0148(3) Uani 1 1 d .
C29 C 0.23406(9) 0.02352(11) 0.62385(8) 0.0180(3) Uani 1 1 d .
H29 H 0.1990 0.0028 0.5762 0.022 Uiso 1 1 calc R
C30 C 0.31441(9) -0.01937(11) 0.64464(8) 0.0177(3) Uani 1 1 d .
C31 C 0.36425(9) 0.01199(11) 0.71450(8) 0.0186(3) Uani 1 1 d .
H31 H 0.4189 -0.0178 0.7298 0.022 Uiso 1 1 calc R
C32 C 0.33696(8) 0.08600(11) 0.76347(7) 0.0152(3) Uani 1 1 d .
C33 C 0.11618(8) 0.14099(12) 0.64611(8) 0.0210(3) Uani 1 1 d .
H33A H 0.1176 0.2235 0.6381 0.032 Uiso 1 1 calc R
H33B H 0.0869 0.1249 0.6853 0.032 Uiso 1 1 calc R
H33C H 0.0873 0.1038 0.5987 0.032 Uiso 1 1 calc R
C34 C 0.34663(9) -0.09883(12) 0.59313(8) 0.0264(3) Uani 1 1 d .
H34A H 0.3382 -0.1780 0.6066 0.040 Uiso 1 1 calc R
H34B H 0.4059 -0.0849 0.5991 0.040 Uiso 1 1 calc R
H34C H 0.3166 -0.0850 0.5404 0.040 Uiso 1 1 calc R
C35 C 0.39599(8) 0.11777(12) 0.83751(7) 0.0213(3) Uani 1 1 d .
H35A H 0.3743 0.1839 0.8591 0.032 Uiso 1 1 calc R
H35B H 0.4502 0.1366 0.8289 0.032 Uiso 1 1 calc R
H35C H 0.4019 0.0535 0.8727 0.032 Uiso 1 1 calc R
C36 C 0.32896(9) 0.32695(12) 0.97623(7) 0.0219(3) Uani 1 1 d .
H36A H 0.3712 0.2670 0.9869 0.033 Uiso 1 1 calc R
H36B H 0.2741 0.2928 0.9706 0.033 Uiso 1 1 calc R
H36C H 0.3397 0.3817 1.0181 0.033 Uiso 1 1 calc R
C37 C 0.41157(8) 0.44295(13) 0.91522(8) 0.0237(3) Uani 1 1 d .
H37A H 0.4174 0.5027 0.9537 0.035 Uiso 1 1 calc R
H37B H 0.4143 0.4771 0.8669 0.035 Uiso 1 1 calc R
H37C H 0.4565 0.3874 0.9311 0.035 Uiso 1 1 calc R
C38 C 0.28162(8) 0.37289(12) 0.64609(7) 0.0217(3) Uani 1 1 d .
H38A H 0.2984 0.4357 0.6178 0.033 Uiso 1 1 calc R
H38B H 0.2235 0.3828 0.6471 0.033 Uiso 1 1 calc R
H38C H 0.2880 0.3004 0.6215 0.033 Uiso 1 1 calc R
C39 C 0.41930(8) 0.35133(13) 0.72422(8) 0.0254(3) Uani 1 1 d .
H39A H 0.4242 0.2770 0.7013 0.038 Uiso 1 1 calc R
H39B H 0.4528 0.3517 0.7767 0.038 Uiso 1 1 calc R
H39C H 0.4391 0.4110 0.6955 0.038 Uiso 1 1 calc R

loop_
_atom_site_aniso_label
_atom_site_aniso_U_11
_atom_site_aniso_U_22
_atom_site_aniso_U_33
_atom_site_aniso_U_23
_atom_site_aniso_U_13
_atom_site_aniso_U_12
Zr1 0.00973(5) 0.01178(6) 0.01212(5) -0.00049(6) 0.00332(4) -0.00043(6)
N1 0.0116(5) 0.0120(5) 0.0144(5) -0.0009(4) 0.0041(4) -0.0014(4)
N2 0.0115(5) 0.0090(5) 0.0131(5) -0.0009(4) 0.0042(4) 0.0000(5)
N3 0.0130(6) 0.0129(6) 0.0122(5) -0.0001(4) 0.0048(5) 0.0012(5)
N4 0.0151(5) 0.0163(6) 0.0142(5) -0.0007(5) 0.0027(4) -0.0011(5)
N5 0.0110(5) 0.0170(6) 0.0162(5) -0.0005(5) 0.0054(4) 0.0008(5)
C1 0.0134(6) 0.0114(6) 0.0149(6) -0.0020(6) 0.0076(5) 0.0013(6)
C2 0.0155(7) 0.0129(7) 0.0189(7) -0.0010(5) 0.0076(6) -0.0024(5)
C3 0.0213(8) 0.0146(7) 0.0202(7) 0.0036(6) 0.0118(6) 0.0009(6)
C4 0.0202(7) 0.0190(7) 0.0137(7) 0.0021(6) 0.0080(6) 0.0034(6)
C5 0.0150(7) 0.0137(7) 0.0155(6) -0.0019(5) 0.0059(5) 0.0014(5)
C6 0.0123(6) 0.0095(6) 0.0153(6) 0.0002(5) 0.0065(5) 0.0013(5)
C7 0.0145(7) 0.0106(6) 0.0126(6) -0.0017(5) 0.0045(5) 0.0001(5)
C8 0.0138(7) 0.0150(7) 0.0187(7) 0.0040(5) 0.0035(6) 0.0020(6)
C9 0.0106(6) 0.0207(7) 0.0259(7) 0.0037(6) 0.0061(6) 0.0014(6)
C10 0.0137(7) 0.0170(7) 0.0200(7) 0.0038(6) 0.0083(6) -0.0007(6)
C11 0.0139(6) 0.0112(6) 0.0128(6) -0.0015(5) 0.0048(5) -0.0009(5)
C12 0.0117(6) 0.0110(6) 0.0146(6) 0.0008(5) 0.0031(5) -0.0018(5)
C13 0.0141(7) 0.0171(7) 0.0158(7) -0.0010(5) 0.0053(6) -0.0012(6)
C14 0.0184(7) 0.0208(8) 0.0133(6) 0.0021(5) 0.0041(5) -0.0051(6)
C15 0.0186(7) 0.0149(7) 0.0179(7) 0.0053(6) -0.0002(6) -0.0018(6)
C16 0.0148(7) 0.0125(7) 0.0170(7) 0.0004(5) 0.0023(6) 0.0000(5)
C17 0.0122(6) 0.0118(6) 0.0135(6) -0.0016(5) 0.0011(5) -0.0028(5)
C18 0.0152(7) 0.0103(6) 0.0156(6) 0.0016(5) 0.0020(5) -0.0015(5)
C19 0.0178(7) 0.0126(7) 0.0151(7) 0.0020(5) 0.0028(6) -0.0003(6)
C20 0.0281(8) 0.0138(7) 0.0155(7) 0.0009(5) 0.0038(6) 0.0016(6)
C21 0.0294(9) 0.0137(7) 0.0195(7) 0.0025(6) -0.0043(7) -0.0053(6)
C22 0.0194(8) 0.0196(8) 0.0298(8) 0.0027(6) 0.0008(7) -0.0080(6)
C23 0.0164(7) 0.0157(7) 0.0246(8) 0.0015(6) 0.0049(6) -0.0026(6)
C24 0.0236(8) 0.0243(8) 0.0213(7) -0.0058(6) 0.0105(7) -0.0013(7)
C25 0.0429(10) 0.0249(8) 0.0265(8) -0.0016(8) -0.0038(7) -0.0125(9)
C26 0.0192(8) 0.0244(8) 0.0359(9) -0.0022(7) 0.0128(7) -0.0070(7)
C27 0.0149(6) 0.0096(7) 0.0150(6) 0.0009(5) 0.0062(5) -0.0003(5)
C28 0.0164(7) 0.0119(7) 0.0162(6) 0.0010(5) 0.0042(5) -0.0012(6)
C29 0.0234(8) 0.0148(7) 0.0155(7) -0.0021(5) 0.0044(6) -0.0038(6)
C30 0.0226(8) 0.0126(7) 0.0207(7) -0.0024(6) 0.0109(6) -0.0024(6)
C31 0.0154(7) 0.0152(7) 0.0265(8) 0.0002(6) 0.0079(6) 0.0022(6)
C32 0.0164(7) 0.0124(7) 0.0170(7) -0.0007(5) 0.0044(6) -0.0002(5)
C33 0.0190(7) 0.0199(8) 0.0218(7) -0.0023(6) 0.0007(6) -0.0001(6)
C34 0.0312(9) 0.0219(8) 0.0315(8) -0.0078(7) 0.0178(7) -0.0025(7)
C35 0.0172(7) 0.0219(8) 0.0232(7) -0.0012(7) 0.0019(6) 0.0038(7)
C36 0.0233(8) 0.0257(8) 0.0158(7) -0.0011(6) 0.0031(6) -0.0051(7)
C37 0.0196(8) 0.0310(9) 0.0197(7) -0.0003(6) 0.0038(6) -0.0044(7)
C38 0.0203(7) 0.0266(9) 0.0190(7) -0.0011(6) 0.0061(6) 0.0023(7)
C39 0.0160(7) 0.0337(9) 0.0282(8) -0.0032(7) 0.0090(7) 0.0015(7)

loop_
_atom_type_symbol
_atom_type_description
_atom_type_scat_dispersion_real
_atom_type_scat_dispersion_imag
_atom_type_scat_source
C C 0.0033 0.0016 'International Tables Vol C Tables 4.2.6.8 and 6.1.1.4'
H H 0.0000 0.0000 'International Tables Vol C Tables 4.2.6.8 and 6.1.1.4'
N N 0.0061 0.0033 'International Tables Vol C Tables 4.2.6.8 and 6.1.1.4'
Zr Zr -2.9673 0.5597 'International Tables Vol C Tables 4.2.6.8 and 6.1.1.4'

loop_
_geom_angle_atom_site_label_1
_geom_angle_atom_site_label_2
_geom_angle_atom_site_label_3
_geom_angle
_geom_angle_publ_flag
N5 Zr1 N4 111.63(4) yes
N5 Zr1 N3 91.69(4) yes
N4 Zr1 N3 99.47(4) yes
N5 Zr1 N1 97.67(4) yes
N4 Zr1 N1 103.18(4) yes
N3 Zr1 N1 150.17(4) yes
N5 Zr1 N2 125.94(4) yes
N4 Zr1 N2 122.20(4) yes
N3 Zr1 N2 75.87(4) yes
N1 Zr1 N2 75.71(4) yes
C1 N1 C18 117.53(11) ?
C1 N1 Zr1 120.03(9) ?
C18 N1 Zr1 120.94(8) ?
C11 N2 C7 119.30(10) ?
C11 N2 Zr1 116.72(8) ?
C7 N2 Zr1 123.96(8) ?
C17 N3 C27 119.21(10) ?
C17 N3 Zr1 111.37(8) ?
C27 N3 Zr1 125.78(8) ?
C37 N4 C36 110.20(11) ?
C37 N4 Zr1 112.26(8) ?
C36 N4 Zr1 136.81(9) ?
C39 N5 C38 111.18(10) ?
C39 N5 Zr1 138.50(9) ?
C38 N5 Zr1 110.10(8) ?
N1 C1 C2 123.57(12) ?
N1 C1 C6 120.20(12) ?
C2 C1 C6 116.23(12) ?
C3 C2 C1 121.42(13) ?
C2 C3 C4 121.32(13) ?
C5 C4 C3 118.21(12) ?
C4 C5 C6 121.75(13) ?
C5 C6 C1 120.01(11) ?
C5 C6 C7 118.24(12) ?
C1 C6 C7 121.11(11) ?
N2 C7 C8 120.85(11) ?
N2 C7 C6 120.25(11) ?
C8 C7 C6 118.79(12) ?
C9 C8 C7 119.80(12) ?
C8 C9 C10 119.21(12) ?
C9 C10 C11 119.66(12) ?
N2 C11 C10 121.16(12) ?
N2 C11 C12 119.57(11) ?
C10 C11 C12 119.14(11) ?
C13 C12 C17 119.38(12) ?
C13 C12 C11 118.81(11) ?
C17 C12 C11 121.03(11) ?
C14 C13 C12 121.52(12) ?
C13 C14 C15 118.99(12) ?
C16 C15 C14 120.95(12) ?
C15 C16 C17 121.01(12) ?
N3 C17 C16 124.05(12) ?
N3 C17 C12 118.65(11) ?
C16 C17 C12 117.26(11) ?
C23 C18 C19 119.71(12) ?
C23 C18 N1 123.09(11) ?
C19 C18 N1 117.14(11) ?
C20 C19 C18 119.40(13) ?
C20 C19 C24 120.55(12) ?
C18 C19 C24 120.02(12) ?
C19 C20 C21 122.11(13) ?
C22 C21 C20 117.50(13) ?
C22 C21 C25 122.12(14) ?
C20 C21 C25 120.38(13) ?
C21 C22 C23 122.66(13) ?
C18 C23 C22 118.58(13) ?
C18 C23 C26 122.21(12) ?
C22 C23 C26 119.21(13) ?
C32 C27 C28 120.18(11) ?
C32 C27 N3 122.27(12) ?
C28 C27 N3 117.37(11) ?
C29 C28 C27 119.13(12) ?
C29 C28 C33 120.15(12) ?
C27 C28 C33 120.71(11) ?
C30 C29 C28 121.86(13) ?
C31 C30 C29 117.95(12) ?
C31 C30 C34 120.69(13) ?
C29 C30 C34 121.36(13) ?
C30 C31 C32 122.39(13) ?
C31 C32 C27 118.47(12) ?
C31 C32 C35 118.83(12) ?
C27 C32 C35 122.70(11) ?

loop_
_geom_bond_atom_site_label_1
_geom_bond_atom_site_label_2
_geom_bond_distance
_geom_bond_publ_flag
Zr1 N5 2.0258(10) yes
Zr1 N4 2.0265(10) yes
Zr1 N3 2.1761(11) yes
Zr1 N1 2.2074(11) yes
Zr1 N2 2.3127(10) yes
N1 C1 1.3794(16) ?
N1 C18 1.4337(16) ?
N2 C11 1.3633(15) ?
N2 C7 1.3598(16) ?
N3 C17 1.3838(15) ?
N3 C27 1.4324(15) ?
N4 C37 1.4631(16) ?
N4 C36 1.4624(15) ?
N5 C39 1.4473(16) ?
N5 C38 1.4518(16) ?
C1 C2 1.4186(17) ?
C1 C6 1.4257(17) ?
C2 C3 1.3774(18) ?
C3 C4 1.3934(19) ?
C4 C5 1.3799(17) ?
C5 C6 1.4003(17) ?
C6 C7 1.4792(16) ?
C7 C8 1.3958(17) ?
C8 C9 1.3833(17) ?
C9 C10 1.3783(18) ?
C10 C11 1.3932(17) ?
C11 C12 1.4721(17) ?
C12 C13 1.4076(16) ?
C12 C17 1.4289(17) ?
C13 C14 1.3710(18) ?
C14 C15 1.3969(18) ?
C15 C16 1.3835(17) ?
C16 C17 1.4091(17) ?
C18 C23 1.4032(18) ?
C18 C19 1.4071(17) ?
C19 C20 1.3859(18) ?
C19 C24 1.5105(18) ?
C20 C21 1.3923(19) ?
C21 C22 1.3856(19) ?
C21 C25 1.5072(19) ?
C22 C23 1.3973(19) ?
C23 C26 1.5120(18) ?
C27 C32 1.4023(17) ?
C27 C28 1.4053(17) ?
C28 C29 1.3935(17) ?
C28 C33 1.5079(18) ?
C29 C30 1.3915(19) ?
C30 C31 1.3853(19) ?
C30 C34 1.5147(17) ?
C31 C32 1.4012(17) ?
C32 C35 1.5050(17) ?
